data_1553183
loop_
_publ_author_name
'Si, Chang-Mei'
'Mao, Zhuo-Ya'
'Liu, Yi-Wen'
'Du, Zhen-Ting'
'Wei, Bang-Guo'
'Lin, Guo-Qiang'

_publ_section_title
;
 Stereoselective formation of chiral trans-4-hydroxy-5-substituted
 2-pyrrolidinones: syntheses of streptopyrrolidine and 3-epi-epohelmin A
;
_journal_issue 11
_journal_name_full 'Organic Chemistry Frontiers'
_journal_page_first 1485
_journal_paper_doi 10.1039/C5QO00250H
_journal_volume 2
_journal_year 2015
_chemical_absolute_configuration rm
_chemical_formula_sum 'C21 H33 N O4 Si'
_chemical_formula_weight 391.57
_chemical_name_systematic scm5-1986
_space_group_IT_number 19
_space_group_name_Hall 'P 2ac 2ab'
_space_group_name_H-M_alt 'P 21 21 21'
_symmetry_cell_setting orthorhombic
_symmetry_space_group_name_H-M 'P 21 21 21'
_atom_sites_solution_hydrogens geom
_atom_sites_solution_primary direct
_atom_sites_solution_secondary difmap
_audit_creation_method SHELXL-97
_audit_update_record
;
2015-08-06 deposited with the CCDC.
2015-09-06 downloaded from the CCDC.
;
_cell_angle_alpha 90.00
_cell_angle_beta 90.00
_cell_angle_gamma 90.00
_cell_formula_units_Z 4
_cell_length_a 6.3258(2)
_cell_length_b 17.6205(6)
_cell_length_c 20.9213(7)
_cell_measurement_reflns_used 4499
_cell_measurement_temperature 296(2)
_cell_measurement_theta_max 18.90
_cell_measurement_theta_min 2.26
_cell_volume 2331.97(13)
_computing_cell_refinement 'Bruker SAINT'
_computing_data_collection 'Bruker APEX2'
_computing_data_reduction 'Bruker SAINT'
_computing_molecular_graphics 'Bruker SHELXTL'
_computing_publication_material 'Bruker SHELXTL'
_computing_structure_refinement 'SHELXL-97 (Sheldrick, 1997)'
_computing_structure_solution 'SHELXS-97 (Sheldrick, 1990)'
_diffrn_ambient_temperature 296(2)
_diffrn_measured_fraction_theta_full 0.992
_diffrn_measured_fraction_theta_max 0.992
_diffrn_measurement_device_type 'Bruker APEX-II CCD'
_diffrn_measurement_method '\f and \w scans'
_diffrn_radiation_monochromator graphite
_diffrn_radiation_source 'fine-focus sealed tube'
_diffrn_radiation_type MoK\a
_diffrn_radiation_wavelength 0.71073
_diffrn_reflns_av_R_equivalents 0.0460
_diffrn_reflns_av_sigmaI/netI 0.0497
_diffrn_reflns_limit_h_max 8
_diffrn_reflns_limit_h_min -6
_diffrn_reflns_limit_k_max 23
_diffrn_reflns_limit_k_min -23
_diffrn_reflns_limit_l_max 27
_diffrn_reflns_limit_l_min -25
_diffrn_reflns_number 30738
_diffrn_reflns_theta_full 28.31
_diffrn_reflns_theta_max 28.31
_diffrn_reflns_theta_min 1.51
_diffrn_standards_number 0
_exptl_absorpt_coefficient_mu 0.124
_exptl_absorpt_correction_T_max 0.7457
_exptl_absorpt_correction_T_min 0.6753
_exptl_absorpt_correction_type multi-scan
_exptl_crystal_colour colorless
_exptl_crystal_density_diffrn 1.115
_exptl_crystal_density_method 'not measured'
_exptl_crystal_description block
_exptl_crystal_F_000 848
_exptl_crystal_size_max 0.3
_exptl_crystal_size_mid 0.3
_exptl_crystal_size_min 0.2
_refine_diff_density_max 0.484
_refine_diff_density_min -0.280
_refine_diff_density_rms 0.112
_refine_ls_abs_structure_details 'Flack H D (1983), Acta Cryst. A39, 876-881'
_refine_ls_abs_structure_Flack -0.17(16)
_refine_ls_extinction_coef 0.024(2)
_refine_ls_extinction_expression Fc^*^=kFc[1+0.001xFc^2^\l^3^/sin(2\q)]^-1/4^
_refine_ls_extinction_method SHELXL
_refine_ls_goodness_of_fit_ref 0.933
_refine_ls_hydrogen_treatment mixed
_refine_ls_matrix_type full
_refine_ls_number_parameters 253
_refine_ls_number_reflns 5715
_refine_ls_number_restraints 0
_refine_ls_restrained_S_all 0.933
_refine_ls_R_factor_all 0.1041
_refine_ls_R_factor_gt 0.0518
_refine_ls_shift/su_max 0.000
_refine_ls_shift/su_mean 0.000
_refine_ls_structure_factor_coef Fsqd
_refine_ls_weighting_details 'calc w=1/[\s^2^(Fo^2^)+(0.0928P)^2^+0.0000P] where P=(Fo^2^+2Fc^2^)/3'
_refine_ls_weighting_scheme calc
_refine_ls_wR_factor_gt 0.1285
_refine_ls_wR_factor_ref 0.1503
_reflns_number_gt 3222
_reflns_number_total 5715
_reflns_threshold_expression >2sigma(I)
_cod_data_source_file c5qo00250h2.cif
_cod_data_source_block 20150603scm_0m
_cod_depositor_comments
;
The following automatic conversions were performed:

data item '_symmetry_cell_setting' value 'Orthorhombic' was changed
to 'orthorhombic' in accordance with the
/home/saulius/struct/COD-crude-data/automatic-downloads/DataCite-retrospective/RSC/depositions/lib/dictionaries/cif_core.dic
dictionary named 'cif_core.dic' version 2.4.2 last updated on
2011-04-26.

Automatic conversion script
Id: cif_fix_values 6909 2019-04-08 15:41:33Z antanas 
;
_cod_original_sg_symbol_H-M P2(1)2(1)2(1)
_cod_database_code 1553183

loop_
_symmetry_equiv_pos_as_xyz
'x, y, z'
'x+1/2, -y+1/2, -z'
'-x, y+1/2, -z+1/2'
'-x+1/2, -y, z+1/2'

loop_
_atom_site_label
_atom_site_type_symbol
_atom_site_fract_x
_atom_site_fract_y
_atom_site_fract_z
_atom_site_U_iso_or_equiv
_atom_site_adp_type
_atom_site_occupancy
_atom_site_symmetry_multiplicity
_atom_site_calc_flag
_atom_site_refinement_flags
Si1 Si 0.10327(12) 0.44200(4) 0.04259(4) 0.0641(2) Uani 1 1 d .
O4 O 0.2524(3) 0.51858(8) 0.03951(8) 0.0602(4) Uani 1 1 d .
N1 N 0.2628(3) 0.71753(10) 0.07438(9) 0.0492(5) Uani 1 1 d .
C5 C 0.2868(4) 0.78103(14) 0.11252(12) 0.0566(6) Uani 1 1 d .
O3 O 0.3403(3) 0.75999(8) 0.17197(8) 0.0569(4) Uani 1 1 d .
C4 C 0.2697(4) 0.63766(12) 0.09766(10) 0.0475(5) Uani 1 1 d .
H4 H 0.4170 0.6230 0.1054 0.057 Uiso 1 1 calc R
C1 C 0.2645(4) 0.72115(14) 0.00743(12) 0.0583(6) Uani 1 1 d .
O1 O 0.2619(3) 0.77895(11) -0.02379(9) 0.0736(5) Uani 1 1 d .
C2 C 0.2734(5) 0.64121(15) -0.01694(12) 0.0642(7) Uani 1 1 d .
H2A H 0.4175 0.6264 -0.0267 0.077 Uiso 1 1 calc R
H2B H 0.1872 0.6353 -0.0550 0.077 Uiso 1 1 calc R
C3 C 0.1861(4) 0.59507(12) 0.03784(11) 0.0517(5) Uani 1 1 d .
H3 H 0.0313 0.5972 0.0372 0.062 Uiso 1 1 calc R
C10 C 0.1412(4) 0.62067(12) 0.15575(11) 0.0496(6) Uani 1 1 d .
O2 O 0.2622(4) 0.84441(10) 0.09467(10) 0.0894(7) Uani 1 1 d .
C6 C 0.3250(5) 0.81519(14) 0.22541(14) 0.0681(7) Uani 1 1 d .
C15 C -0.0620(4) 0.64828(14) 0.16274(12) 0.0601(6) Uani 1 1 d .
H15 H -0.1178 0.6811 0.1323 0.072 Uiso 1 1 calc R
C11 C 0.2205(5) 0.57051(13) 0.20122(12) 0.0650(7) Uani 1 1 d .
H11 H 0.3564 0.5511 0.1966 0.078 Uiso 1 1 calc R
C12 C 0.1000(7) 0.54938(17) 0.25279(14) 0.0834(9) Uani 1 1 d .
H12 H 0.1548 0.5160 0.2830 0.100 Uiso 1 1 calc R
C7 C 0.4853(7) 0.8768(2) 0.21767(18) 0.1022(11) Uani 1 1 d .
H7A H 0.6232 0.8547 0.2132 0.153 Uiso 1 1 calc R
H7B H 0.4828 0.9091 0.2546 0.153 Uiso 1 1 calc R
H7C H 0.4528 0.9060 0.1802 0.153 Uiso 1 1 calc R
C13 C -0.1005(7) 0.57727(19) 0.25995(15) 0.0911(11) Uani 1 1 d .
H13 H -0.1815 0.5627 0.2950 0.109 Uiso 1 1 calc R
C9 C 0.3684(8) 0.76591(19) 0.28242(16) 0.1085(13) Uani 1 1 d .
H9A H 0.2703 0.7243 0.2830 0.163 Uiso 1 1 calc R
H9B H 0.3525 0.7953 0.3208 0.163 Uiso 1 1 calc R
H9C H 0.5100 0.7466 0.2800 0.163 Uiso 1 1 calc R
C17 C 0.2407(7) 0.3751(2) 0.09681(16) 0.0981(11) Uani 1 1 d .
H17A H 0.3867 0.3713 0.0847 0.147 Uiso 1 1 calc R
H17B H 0.1756 0.3260 0.0939 0.147 Uiso 1 1 calc R
H17C H 0.2310 0.3933 0.1400 0.147 Uiso 1 1 calc R
C14 C -0.1833(5) 0.62712(18) 0.21525(15) 0.0802(9) Uani 1 1 d .
H14 H -0.3192 0.6463 0.2203 0.096 Uiso 1 1 calc R
C16 C -0.1638(6) 0.4631(2) 0.0740(2) 0.1098(13) Uani 1 1 d .
H16A H -0.1515 0.4907 0.1134 0.165 Uiso 1 1 calc R
H16B H -0.2382 0.4165 0.0815 0.165 Uiso 1 1 calc R
H16C H -0.2401 0.4932 0.0435 0.165 Uiso 1 1 calc R
C8 C 0.1010(7) 0.8444(2) 0.2284(2) 0.1133(13) Uani 1 1 d .
H8A H 0.0691 0.8718 0.1900 0.170 Uiso 1 1 calc R
H8B H 0.0859 0.8775 0.2646 0.170 Uiso 1 1 calc R
H8C H 0.0053 0.8024 0.2327 0.170 Uiso 1 1 calc R
C18 C 0.0954(6) 0.40060(18) -0.04077(16) 0.0882(9) Uani 1 1 d .
C19 C -0.0325(9) 0.3263(3) -0.0396(3) 0.1386(18) Uani 1 1 d .
H19A H -0.1699 0.3358 -0.0219 0.208 Uiso 1 1 calc R
H19B H 0.0399 0.2894 -0.0138 0.208 Uiso 1 1 calc R
H19C H -0.0472 0.3072 -0.0823 0.208 Uiso 1 1 calc R
C20 C 0.3219(7) 0.3835(3) -0.0624(2) 0.1246(15) Uani 1 1 d .
H20A H 0.3186 0.3567 -0.1024 0.187 Uiso 1 1 calc R
H20B H 0.3911 0.3528 -0.0308 0.187 Uiso 1 1 calc R
H20C H 0.3980 0.4302 -0.0676 0.187 Uiso 1 1 calc R
C21 C -0.0120(10) 0.4574(3) -0.0849(2) 0.145(2) Uani 1 1 d .
H21A H -0.0345 0.4345 -0.1260 0.217 Uiso 1 1 calc R
H21B H 0.0763 0.5014 -0.0896 0.217 Uiso 1 1 calc R
H21C H -0.1455 0.4722 -0.0670 0.217 Uiso 1 1 calc R

loop_
_atom_site_aniso_label
_atom_site_aniso_U_11
_atom_site_aniso_U_22
_atom_site_aniso_U_33
_atom_site_aniso_U_23
_atom_site_aniso_U_13
_atom_site_aniso_U_12
Si1 0.0664(4) 0.0553(4) 0.0707(5) -0.0037(3) -0.0003(4) -0.0058(3)
O4 0.0534(9) 0.0521(9) 0.0751(11) -0.0130(8) 0.0040(10) -0.0018(7)
N1 0.0534(11) 0.0452(10) 0.0488(11) 0.0038(8) 0.0015(9) -0.0048(9)
C5 0.0534(14) 0.0489(13) 0.0674(17) 0.0059(12) -0.0066(13) -0.0067(11)
O3 0.0680(11) 0.0446(8) 0.0581(10) -0.0041(7) -0.0060(8) 0.0012(8)
C4 0.0451(12) 0.0424(11) 0.0551(13) 0.0016(10) 0.0000(11) -0.0006(10)
C1 0.0537(14) 0.0637(15) 0.0575(15) 0.0095(12) 0.0060(12) -0.0072(13)
O1 0.0792(13) 0.0728(12) 0.0687(12) 0.0245(9) 0.0068(10) -0.0032(10)
C2 0.0711(17) 0.0691(16) 0.0525(14) -0.0038(12) 0.0056(13) -0.0098(14)
C3 0.0510(12) 0.0526(12) 0.0515(12) -0.0027(11) 0.0022(11) -0.0037(10)
C10 0.0576(14) 0.0416(11) 0.0495(12) 0.0019(10) -0.0010(11) -0.0065(10)
O2 0.131(2) 0.0470(10) 0.0905(14) 0.0092(9) -0.0314(14) -0.0073(11)
C6 0.0809(19) 0.0538(13) 0.0696(17) -0.0169(13) 0.0008(14) -0.0020(13)
C15 0.0601(16) 0.0618(15) 0.0583(14) 0.0026(12) 0.0024(13) -0.0065(13)
C11 0.0764(18) 0.0535(13) 0.0652(16) 0.0109(12) -0.0108(15) -0.0065(13)
C12 0.112(3) 0.0754(18) 0.0623(17) 0.0178(15) -0.0012(19) -0.017(2)
C7 0.115(3) 0.089(2) 0.102(2) -0.018(2) -0.016(2) -0.035(2)
C13 0.122(3) 0.088(2) 0.0630(18) 0.0026(16) 0.030(2) -0.035(2)
C9 0.185(4) 0.076(2) 0.0653(19) -0.0116(16) -0.005(2) 0.003(2)
C17 0.123(3) 0.079(2) 0.092(2) 0.0172(17) -0.023(2) -0.007(2)
C14 0.0723(18) 0.0842(19) 0.084(2) -0.0142(17) 0.0251(17) -0.0162(16)
C16 0.078(2) 0.103(3) 0.149(3) -0.025(2) 0.030(2) -0.023(2)
C8 0.102(3) 0.108(3) 0.130(3) -0.043(2) 0.014(2) 0.021(2)
C18 0.110(2) 0.0732(18) 0.0809(19) -0.0103(16) -0.019(2) -0.0193(18)
C19 0.170(5) 0.096(3) 0.150(4) -0.043(3) 0.001(4) -0.048(3)
C20 0.126(3) 0.144(4) 0.104(3) -0.041(3) 0.026(2) 0.004(3)
C21 0.213(6) 0.122(3) 0.100(3) 0.024(2) -0.080(3) -0.031(3)

loop_
_atom_type_symbol
_atom_type_description
_atom_type_scat_dispersion_real
_atom_type_scat_dispersion_imag
_atom_type_scat_source
C C 0.0033 0.0016 'International Tables Vol C Tables 4.2.6.8 and 6.1.1.4'
H H 0.0000 0.0000 'International Tables Vol C Tables 4.2.6.8 and 6.1.1.4'
N N 0.0061 0.0033 'International Tables Vol C Tables 4.2.6.8 and 6.1.1.4'
O O 0.0106 0.0060 'International Tables Vol C Tables 4.2.6.8 and 6.1.1.4'
Si Si 0.0817 0.0704 'International Tables Vol C Tables 4.2.6.8 and 6.1.1.4'

loop_
_geom_angle_atom_site_label_1
_geom_angle_atom_site_label_2
_geom_angle_atom_site_label_3
_geom_angle
O4 Si1 C16 111.82(13)
O4 Si1 C17 106.06(14)
C16 Si1 C17 109.8(2)
O4 Si1 C18 107.15(13)
C16 Si1 C18 112.42(18)
C17 Si1 C18 109.35(17)
C3 O4 Si1 127.77(15)
C5 N1 C1 122.6(2)
C5 N1 C4 124.92(19)
C1 N1 C4 111.68(19)
O2 C5 O3 125.8(2)
O2 C5 N1 124.4(2)
O3 C5 N1 109.83(19)
C5 O3 C6 120.05(19)
N1 C4 C10 116.08(18)
N1 C4 C3 100.55(16)
C10 C4 C3 111.96(19)
N1 C4 H4 109.3
C10 C4 H4 109.3
C3 C4 H4 109.3
O1 C1 N1 125.3(2)
O1 C1 C2 127.4(2)
N1 C1 C2 107.3(2)
C1 C2 C3 103.5(2)
C1 C2 H2A 111.1
C3 C2 H2A 111.1
C1 C2 H2B 111.1
C3 C2 H2B 111.1
H2A C2 H2B 109.0
O4 C3 C2 115.1(2)
O4 C3 C4 109.90(18)
C2 C3 C4 103.13(17)
O4 C3 H3 109.5
C2 C3 H3 109.5
C4 C3 H3 109.5
C15 C10 C11 119.1(2)
C15 C10 C4 121.5(2)
C11 C10 C4 119.2(2)
O3 C6 C7 110.5(2)
O3 C6 C9 102.0(2)
C7 C6 C9 112.5(3)
O3 C6 C8 108.4(2)
C7 C6 C8 113.2(3)
C9 C6 C8 109.6(3)
C10 C15 C14 120.2(3)
C10 C15 H15 119.9
C14 C15 H15 119.9
C12 C11 C10 120.6(3)
C12 C11 H11 119.7
C10 C11 H11 119.7
C13 C12 C11 120.2(3)
C13 C12 H12 119.9
C11 C12 H12 119.9
C6 C7 H7A 109.5
C6 C7 H7B 109.5
H7A C7 H7B 109.5
C6 C7 H7C 109.5
H7A C7 H7C 109.5
H7B C7 H7C 109.5
C12 C13 C14 120.3(3)
C12 C13 H13 119.9
C14 C13 H13 119.9
C6 C9 H9A 109.5
C6 C9 H9B 109.5
H9A C9 H9B 109.5
C6 C9 H9C 109.5
H9A C9 H9C 109.5
H9B C9 H9C 109.5
Si1 C17 H17A 109.5
Si1 C17 H17B 109.5
H17A C17 H17B 109.5
Si1 C17 H17C 109.5
H17A C17 H17C 109.5
H17B C17 H17C 109.5
C13 C14 C15 119.6(3)
C13 C14 H14 120.2
C15 C14 H14 120.2
Si1 C16 H16A 109.5
Si1 C16 H16B 109.5
H16A C16 H16B 109.5
Si1 C16 H16C 109.5
H16A C16 H16C 109.5
H16B C16 H16C 109.5
C6 C8 H8A 109.5
C6 C8 H8B 109.5
H8A C8 H8B 109.5
C6 C8 H8C 109.5
H8A C8 H8C 109.5
H8B C8 H8C 109.5
C21 C18 C20 111.5(4)
C21 C18 C19 109.6(4)
C20 C18 C19 109.2(4)
C21 C18 Si1 108.5(3)
C20 C18 Si1 108.9(2)
C19 C18 Si1 109.1(3)
C18 C19 H19A 109.5
C18 C19 H19B 109.5
H19A C19 H19B 109.5
C18 C19 H19C 109.5
H19A C19 H19C 109.5
H19B C19 H19C 109.5
C18 C20 H20A 109.5
C18 C20 H20B 109.5
H20A C20 H20B 109.5
C18 C20 H20C 109.5
H20A C20 H20C 109.5
H20B C20 H20C 109.5
C18 C21 H21A 109.5
C18 C21 H21B 109.5
H21A C21 H21B 109.5
C18 C21 H21C 109.5
H21A C21 H21C 109.5
H21B C21 H21C 109.5

loop_
_geom_bond_atom_site_label_1
_geom_bond_atom_site_label_2
_geom_bond_distance
Si1 O4 1.6478(17)
Si1 C16 1.851(4)
Si1 C17 1.853(3)
Si1 C18 1.891(3)
O4 C3 1.412(3)
N1 C5 1.383(3)
N1 C1 1.402(3)
N1 C4 1.490(3)
C5 O2 1.188(3)
C5 O3 1.341(3)
O3 C6 1.485(3)
C4 C10 1.493(3)
C4 C3 1.552(3)
C4 H4 0.9800
C1 O1 1.210(3)
C1 C2 1.499(4)
C2 C3 1.510(3)
C2 H2A 0.9700
C2 H2B 0.9700
C3 H3 0.9800
C10 C15 1.382(4)
C10 C11 1.392(3)
C6 C7 1.493(4)
C6 C9 1.501(4)
C6 C8 1.509(5)
C15 C14 1.391(4)
C15 H15 0.9300
C11 C12 1.372(4)
C11 H11 0.9300
C12 C13 1.369(5)
C12 H12 0.9300
C7 H7A 0.9600
C7 H7B 0.9600
C7 H7C 0.9600
C13 C14 1.386(5)
C13 H13 0.9300
C9 H9A 0.9600
C9 H9B 0.9600
C9 H9C 0.9600
C17 H17A 0.9600
C17 H17B 0.9600
C17 H17C 0.9600
C14 H14 0.9300
C16 H16A 0.9600
C16 H16B 0.9600
C16 H16C 0.9600
C8 H8A 0.9600
C8 H8B 0.9600
C8 H8C 0.9600
C18 C21 1.522(5)
C18 C20 1.533(6)
C18 C19 1.540(5)
C19 H19A 0.9600
C19 H19B 0.9600
C19 H19C 0.9600
C20 H20A 0.9600
C20 H20B 0.9600
C20 H20C 0.9600
C21 H21A 0.9600
C21 H21B 0.9600
C21 H21C 0.9600

loop_
_geom_torsion_atom_site_label_1
_geom_torsion_atom_site_label_2
_geom_torsion_atom_site_label_3
_geom_torsion_atom_site_label_4
_geom_torsion
C16 Si1 O4 C3 -21.6(3)
C17 Si1 O4 C3 -141.3(2)
C18 Si1 O4 C3 102.0(2)
C1 N1 C5 O2 18.2(4)
C4 N1 C5 O2 -172.9(3)
C1 N1 C5 O3 -162.1(2)
C4 N1 C5 O3 6.8(3)
O2 C5 O3 C6 14.4(4)
N1 C5 O3 C6 -165.3(2)
C5 N1 C4 C10 47.3(3)
C1 N1 C4 C10 -142.8(2)
C5 N1 C4 C3 168.3(2)
C1 N1 C4 C3 -21.8(3)
C5 N1 C1 O1 -9.1(4)
C4 N1 C1 O1 -179.3(2)
C5 N1 C1 C2 170.1(2)
C4 N1 C1 C2 -0.1(3)
O1 C1 C2 C3 -158.0(3)
N1 C1 C2 C3 22.9(3)
Si1 O4 C3 C2 -125.9(2)
Si1 O4 C3 C4 118.18(19)
C1 C2 C3 O4 -155.4(2)
C1 C2 C3 C4 -35.7(3)
N1 C4 C3 O4 157.85(17)
C10 C4 C3 O4 -78.3(2)
N1 C4 C3 C2 34.6(2)
C10 C4 C3 C2 158.5(2)
N1 C4 C10 C15 43.6(3)
C3 C4 C10 C15 -71.1(3)
N1 C4 C10 C11 -142.2(2)
C3 C4 C10 C11 103.2(2)
C5 O3 C6 C7 -67.9(3)
C5 O3 C6 C9 172.3(3)
C5 O3 C6 C8 56.7(3)
C11 C10 C15 C14 1.2(4)
C4 C10 C15 C14 175.4(2)
C15 C10 C11 C12 -0.8(4)
C4 C10 C11 C12 -175.2(2)
C10 C11 C12 C13 0.3(4)
C11 C12 C13 C14 -0.1(5)
C12 C13 C14 C15 0.5(4)
C10 C15 C14 C13 -1.0(4)
O4 Si1 C18 C21 -63.8(3)
C16 Si1 C18 C21 59.5(3)
C17 Si1 C18 C21 -178.3(3)
O4 Si1 C18 C20 57.8(3)
C16 Si1 C18 C20 -178.9(3)
C17 Si1 C18 C20 -56.7(3)
O4 Si1 C18 C19 176.9(3)
C16 Si1 C18 C19 -59.8(4)
C17 Si1 C18 C19 62.4(4)
